data_2016837
loop_
_publ_author_name
'Stojanovi\'c, Jovica'
'Dordevi\'c, Tamara'
'Karanovi\'c, Ljiljana'

_publ_section_title
;
 Cd~2~Cu(PO~4~)~2~
;
_journal_coeditor_code KU3001
_journal_issue 11
_journal_name_full 'Acta Crystallographica Section C'
_journal_page_first i91
_journal_page_last i94
_journal_paper_doi 10.1107/S0108270108032332
_journal_volume 64
_journal_year 2008
_chemical_formula_iupac 'Cd2 Cu (P O4)2'
_chemical_formula_moiety 'Cd2 Cu O8 P2'
_chemical_formula_structural Cd2Cu(PO4)2
_chemical_formula_sum 'Cd2 Cu O8 P2'
_chemical_formula_weight 478.31
_chemical_name_common 'Dicadmium copper dis(phosphate)'
_chemical_name_systematic
;
dicadmium copper(II) bis[phosphate(V)]
;
_space_group_IT_number 2
_symmetry_cell_setting triclinic
_symmetry_space_group_name_Hall '-P 1'
_symmetry_space_group_name_H-M 'P -1'
_atom_sites_solution_primary direct
_atom_sites_solution_secondary difmap
_audit_creation_method SHELXL-97
_cell_angle_alpha 74.266(3)
_cell_angle_beta 86.330(3)
_cell_angle_gamma 69.924(3)
_cell_formula_units_Z 1
_cell_length_a 4.7982(3)
_cell_length_b 5.5801(3)
_cell_length_c 6.7217(3)
_cell_measurement_reflns_used 3683
_cell_measurement_temperature 295(2)
_cell_measurement_theta_max 30.02
_cell_measurement_theta_min 1.017
_cell_volume 162.617(16)
_computing_cell_refinement 'HKL SCALEPACK (Otwinowski & Minor, 1997)'
_computing_data_collection 'COLLECT (Nonius, 2002)'
_computing_data_reduction 'DENZO-SMN (Otwinowski <i>et al</i>., 2003)'
_computing_molecular_graphics 'ATOMS (Dowty, 2000)'
_computing_publication_material 'publCIF (Westrip, 2008)'
_computing_structure_refinement 'SHELXL97 (Sheldrick, 2008) and WinGX (Farrugia, 1999)'
_computing_structure_solution 'SIR97 (Altomare <i>et al</i>., 1999)'
_diffrn_ambient_temperature 295(2)
_diffrn_measured_fraction_theta_full 0.999
_diffrn_measured_fraction_theta_max 0.999
_diffrn_measurement_device_type 'Nonius KappaCCD diffractomer'
_diffrn_measurement_method '\f + \w  scans'
_diffrn_radiation_monochromator graphite
_diffrn_radiation_source 'fine-focus sealed X-ray tube'
_diffrn_radiation_type MoK\a
_diffrn_radiation_wavelength 0.71073
_diffrn_reflns_av_R_equivalents 0.0160
_diffrn_reflns_av_sigmaI/netI 0.0231
_diffrn_reflns_limit_h_max 6
_diffrn_reflns_limit_h_min -6
_diffrn_reflns_limit_k_max 7
_diffrn_reflns_limit_k_min -7
_diffrn_reflns_limit_l_max 8
_diffrn_reflns_limit_l_min -8
_diffrn_reflns_number 1596
_diffrn_reflns_theta_full 28.27
_diffrn_reflns_theta_max 28.27
_diffrn_reflns_theta_min 4.03
_exptl_absorpt_coefficient_mu 10.220
_exptl_absorpt_correction_T_max 0.822
_exptl_absorpt_correction_T_min 0.460
_exptl_absorpt_correction_type multi-scan
_exptl_absorpt_process_details '(Otwinowski & Minor, 1997)'
_exptl_crystal_colour blue
_exptl_crystal_density_diffrn 4.884
_exptl_crystal_density_method 'not measured'
_exptl_crystal_description prism
_exptl_crystal_F_000 219
_exptl_crystal_size_max 0.09
_exptl_crystal_size_mid 0.04
_exptl_crystal_size_min 0.02
_refine_diff_density_max 0.785
_refine_diff_density_min -0.589
_refine_ls_abs_structure_details
;
;
_refine_ls_extinction_coef 0.0054(15)
_refine_ls_extinction_expression Fc^*^=kFc[1+0.001xFc^2^\l^3^/sin(2\q)]^-1/4^
_refine_ls_extinction_method SHELXL97
_refine_ls_goodness_of_fit_ref 1.091
_refine_ls_matrix_type full
_refine_ls_number_parameters 63
_refine_ls_number_reflns 805
_refine_ls_number_restraints 0
_refine_ls_restrained_S_all 1.091
_refine_ls_R_factor_all 0.0207
_refine_ls_R_factor_gt 0.0177
_refine_ls_shift/su_max 0.000
_refine_ls_shift/su_mean 0.000
_refine_ls_structure_factor_coef Fsqd
_refine_ls_weighting_details 'calc w=1/[\s^2^(Fo^2^)+(0.0187P)^2^+0.3359P] where P=(Fo^2^+2Fc^2^)/3'
_refine_ls_weighting_scheme calc
_refine_ls_wR_factor_gt 0.0424
_refine_ls_wR_factor_ref 0.0433
_reflns_number_gt 747
_reflns_number_total 805
_reflns_threshold_expression >2sigma(I)
_cod_data_source_file ku3001.cif
_cod_data_source_block I
_cod_original_cell_volume 162.62(2)
_cod_database_code 2016837
_cod_database_fobs_code 2016837

loop_
_symmetry_equiv_pos_as_xyz
'x, y, z'
'-x, -y, -z'

loop_
_atom_site_type_symbol
_atom_site_label
_atom_site_fract_x
_atom_site_fract_y
_atom_site_fract_z
_atom_site_U_iso_or_equiv
_atom_site_adp_type
_atom_site_calc_flag
_atom_site_refinement_flags
_atom_site_occupancy
Cu Cu1 0.0000 0.0000 0.0000 0.00974(14) Uani d S 1
Cd Cd1 0.29320(5) 0.28014(5) 0.31066(4) 0.01168(11) Uani d . 1
P P1 0.37203(18) 0.31990(16) 0.78682(13) 0.00803(18) Uani d . 1
O O1 -0.2020(5) 0.3928(5) 0.3243(4) 0.0135(5) Uani d . 1
O O2 0.3110(5) 0.6921(5) 0.1636(4) 0.0126(5) Uani d . 1
O O3 0.2297(5) 0.2256(5) -0.0068(4) 0.0099(5) Uani d . 1
O O4 0.3801(5) 0.1346(5) 0.6523(4) 0.0124(5) Uani d . 1

loop_
_atom_site_aniso_label
_atom_site_aniso_U_11
_atom_site_aniso_U_22
_atom_site_aniso_U_33
_atom_site_aniso_U_12
_atom_site_aniso_U_13
_atom_site_aniso_U_23
Cu1 0.0070(3) 0.0087(3) 0.0127(3) -0.0027(2) -0.0016(2) -0.0010(2)
Cd1 0.01194(15) 0.01009(15) 0.01117(16) -0.00144(10) -0.00111(9) -0.00252(9)
P1 0.0067(4) 0.0079(4) 0.0087(4) -0.0014(3) -0.0001(3) -0.0022(3)
O1 0.0108(12) 0.0074(11) 0.0175(13) -0.0001(9) -0.0013(9) 0.0009(9)
O2 0.0080(11) 0.0131(12) 0.0160(13) -0.0038(9) -0.0011(9) -0.0019(10)
O3 0.0102(11) 0.0115(12) 0.0090(11) -0.0043(10) 0.0001(9) -0.0032(9)
O4 0.0139(12) 0.0110(12) 0.0120(12) -0.0018(10) 0.0005(9) -0.0057(9)

loop_
_atom_type_symbol
_atom_type_description
_atom_type_scat_dispersion_real
_atom_type_scat_dispersion_imag
_atom_type_scat_source
O O 0.0106 0.0060 'International Tables Vol C Tables 4.2.6.8 and 6.1.1.4'
P P 0.1023 0.0942 'International Tables Vol C Tables 4.2.6.8 and 6.1.1.4'
Cu Cu 0.3201 1.2651 'International Tables Vol C Tables 4.2.6.8 and 6.1.1.4'
Cd Cd -0.8075 1.2024 'International Tables Vol C Tables 4.2.6.8 and 6.1.1.4'

loop_
_geom_angle_atom_site_label_1
_geom_angle_atom_site_label_2
_geom_angle_atom_site_label_3
_geom_angle_site_symmetry_1
_geom_angle_site_symmetry_3
_geom_angle
_geom_angle_publ_flag
O3 Cu1 O3 . 2 180.00(8) ?
O3 Cu1 O2 . 2_565 88.42(10) yes
O3 Cu1 O2 2 2_565 91.58(10) yes
O3 Cu1 O2 . 1_545 91.58(10) ?
O3 Cu1 O2 2 1_545 88.42(10) ?
O2 Cu1 O2 2_565 1_545 180.0 ?
O3 Cu1 O4 . 1_554 56.49(8) ?
O3 Cu1 O4 2 1_554 123.51(8) ?
O2 Cu1 O4 2_565 1_554 83.92(9) ?
O2 Cu1 O4 1_545 1_554 96.08(9) ?
O3 Cu1 O4 2 2_556 56.49(8) ?
O2 Cu1 O4 2_565 2_556 96.08(9) ?
O2 Cu1 O4 1_545 2_556 83.92(9) ?
O4 Cu1 O4 1_554 2_556 180.00(10) ?
O3 Cu1 O1 . . 63.73(8) ?
O3 Cu1 O1 2 . 116.27(8) ?
O2 Cu1 O1 2_565 . 78.23(9) ?
O2 Cu1 O1 1_545 . 101.77(9) ?
O4 Cu1 O1 1_554 . 117.66(6) ?
O4 Cu1 O1 2_556 . 62.34(6) ?
O3 Cu1 O1 . 2 116.27(8) ?
O3 Cu1 O1 2 2 63.73(8) ?
O2 Cu1 O1 1_545 2 78.23(9) ?
O4 Cu1 O1 1_554 2 62.34(6) ?
O1 Cu1 O1 . 2 180.00(9) ?
O3 Cu1 O3 . 2_655 57.12(10) ?
O3 Cu1 O3 2 2_655 122.88(10) ?
O2 Cu1 O3 2_565 2_655 134.74(8) ?
O2 Cu1 O3 1_545 2_655 45.26(8) ?
O4 Cu1 O3 1_554 2_655 53.56(7) ?
O4 Cu1 O3 2_556 2_655 126.44(7) ?
O1 Cu1 O3 . 2_655 106.11(6) ?
O1 Cu1 O3 2 2_655 73.89(6) ?
O3 Cu1 O3 2 1_455 57.12(10) ?
O2 Cu1 O3 2_565 1_455 45.26(8) ?
O4 Cu1 O3 2_556 1_455 53.56(7) ?
O3 Cu1 O3 2_655 1_455 180.0 ?
O3 Cu1 O4 . 1_454 126.63(8) ?
O3 Cu1 O4 2 1_454 53.37(8) ?
O2 Cu1 O4 2_565 1_454 42.11(8) ?
O2 Cu1 O4 1_545 1_454 137.89(8) ?
O4 Cu1 O4 1_554 1_454 92.50(7) ?
O4 Cu1 O4 2_556 1_454 87.50(7) ?
O1 Cu1 O4 . 1_454 110.35(6) ?
O1 Cu1 O4 2 1_454 69.65(6) ?
O3 Cu1 O4 2_655 1_454 139.12(6) ?
O3 Cu1 O4 1_455 1_454 40.88(6) ?
O3 Cu1 O4 . 2_656 53.37(8) ?
O3 Cu1 O4 2 2_656 126.63(8) ?
O2 Cu1 O4 1_545 2_656 42.11(8) ?
O4 Cu1 O4 2_556 2_656 92.50(7) ?
O1 Cu1 O4 . 2_656 69.65(6) ?
O1 Cu1 O4 2 2_656 110.35(6) ?
O4 Cu1 O4 1_454 2_656 180.00(8) ?
O3 Cu1 O1 . 2_565 34.42(8) ?
O3 Cu1 O1 2 2_565 145.58(8) ?
O2 Cu1 O1 2_565 2_565 60.66(8) ?
O2 Cu1 O1 1_545 2_565 119.34(8) ?
O4 Cu1 O1 1_554 2_565 40.43(6) ?
O4 Cu1 O1 2_556 2_565 139.57(6) ?
O1 Cu1 O1 . 2_565 79.84(6) ?
O1 Cu1 O1 2 2_565 100.16(6) ?
O3 Cu1 O1 2_655 2_565 75.55(6) ?
O3 Cu1 O1 1_455 2_565 104.45(6) ?
O4 Cu1 O1 1_454 2_565 93.12(6) ?
O4 Cu1 O1 2_656 2_565 86.88(6) ?
O3 Cu1 O1 . 1_545 145.58(8) ?
O2 Cu1 O1 2_565 1_545 119.34(8) ?
O4 Cu1 O1 2_556 1_545 40.43(6) ?
O1 Cu1 O1 . 1_545 100.16(6) ?
O3 Cu1 O1 2_655 1_545 104.45(6) ?
O3 Cu1 O1 1_455 1_545 75.55(6) ?
O4 Cu1 O1 2_656 1_545 93.12(6) ?
O1 Cu1 O1 2_565 1_545 180.00(9) ?
O3 Cu1 O3 . 2_565 47.27(9) ?
O3 Cu1 O3 2 2_565 132.73(9) ?
O2 Cu1 O3 2_565 2_565 51.57(8) ?
O2 Cu1 O3 1_545 2_565 128.43(8) ?
O4 Cu1 O3 1_554 2_565 85.32(6) ?
O4 Cu1 O3 2_556 2_565 94.68(6) ?
O1 Cu1 O3 . 2_565 38.43(5) ?
O1 Cu1 O3 2 2_565 141.57(5) ?
O3 Cu1 O3 2_655 2_565 104.31(6) ?
O3 Cu1 O3 1_455 2_565 75.69(6) ?
O4 Cu1 O3 1_454 2_565 93.27(6) ?
O4 Cu1 O3 2_656 2_565 86.73(6) ?
O1 Cu1 O3 2_565 2_565 44.90(5) ?
O1 Cu1 O3 1_545 2_565 135.10(5) ?
O4 Cd1 O1 . . 95.88(9) ?
O4 Cd1 O4 . 2_656 77.67(10) ?
O1 Cd1 O4 . 2_656 125.88(9) ?
O4 Cd1 O2 . . 115.22(9) ?
O1 Cd1 O2 . . 97.50(9) ?
O4 Cd1 O2 2_656 . 134.24(9) ?
O4 Cd1 O3 . . 153.16(9) ?
O1 Cd1 O3 . . 84.75(9) ?
O4 Cd1 O3 2_656 . 80.30(9) ?
O2 Cd1 O3 . . 91.18(9) ?
O4 Cd1 O1 . 1_655 81.89(9) ?
O1 Cd1 O1 . 1_655 150.70(11) ?
O4 Cd1 O1 2_656 1_655 82.40(8) ?
O2 Cd1 O1 . 1_655 58.48(8) ?
O3 Cd1 O1 . 1_655 110.22(8) ?
O4 Cd1 O3 . 2_565 134.13(8) ?
O1 Cd1 O3 . 2_565 50.31(8) ?
O4 Cd1 O3 2_656 2_565 144.97(8) ?
O2 Cd1 O3 . 2_565 54.29(7) ?
O3 Cd1 O3 . 2_565 64.88(9) ?
O1 Cd1 O3 1_655 2_565 112.20(7) ?
O4 Cd1 O1 . 2_566 48.71(7) ?
O1 Cd1 O1 . 2_566 82.99(9) ?
O4 Cd1 O1 2_656 2_566 123.05(8) ?
O2 Cd1 O1 . 2_566 70.70(8) ?
O3 Cd1 O1 . 2_566 156.48(7) ?
O1 Cd1 O1 1_655 2_566 73.60(8) ?
O4 Cd1 O2 . 2_665 140.14(8) ?
O1 Cd1 O2 . 2_665 123.63(8) ?
O4 Cd1 O2 2_656 2_665 74.92(8) ?
O2 Cd1 O2 . 2_665 68.43(9) ?
O3 Cd1 O2 . 2_665 43.87(7) ?
O1 Cd1 O2 1_655 2_665 66.35(7) ?
O3 Cd1 O2 2_565 2_665 82.12(6) ?
O1 Cd1 O2 2_566 2_665 133.29(6) ?
O4 Cd1 O2 . 1_545 103.51(8) ?
O1 Cd1 O2 . 1_545 88.32(8) ?
O4 Cd1 O2 2_656 1_545 43.91(7) ?
O2 Cd1 O2 . 1_545 139.86(10) ?
O3 Cd1 O2 . 1_545 49.66(7) ?
O1 Cd1 O2 1_655 1_545 120.71(7) ?
O3 Cd1 O2 2_565 1_545 104.95(6) ?
O1 Cd1 O2 2_566 1_545 149.29(6) ?
O2 Cd1 O2 2_665 1_545 75.33(6) ?
O4 Cd1 O4 . 2_566 93.73(8) ?
O1 Cd1 O4 . 2_566 40.29(7) ?
O4 Cd1 O4 2_656 2_566 163.60(10) ?
O2 Cd1 O4 . 2_566 62.07(7) ?
O3 Cd1 O4 . 2_566 103.53(8) ?
O1 Cd1 O4 1_655 2_566 110.48(7) ?
O3 Cd1 O4 2_565 2_566 40.49(6) ?
O1 Cd1 O4 2_566 2_566 55.11(6) ?
O2 Cd1 O4 2_665 2_566 119.01(6) ?
O2 Cd1 O4 1_545 2_566 127.54(6) ?
O4 Cd1 Cu1 . 1_565 125.95(7) ?
O1 Cd1 Cu1 . 1_565 75.38(7) ?
O4 Cd1 Cu1 2_656 1_565 149.34(6) ?
O2 Cd1 Cu1 . 1_565 23.93(6) ?
O3 Cd1 Cu1 . 1_565 80.27(6) ?
O1 Cd1 Cu1 1_655 1_565 82.35(6) ?
O3 Cd1 Cu1 2_565 1_565 30.50(4) ?
O1 Cd1 Cu1 2_566 1_565 77.24(5) ?
O4 Cd1 O3 . 2_655 113.58(8) ?
O1 Cd1 O3 . 2_655 122.20(8) ?
O4 Cd1 O3 2_656 2_655 36.07(7) ?
O2 Cd1 O3 . 2_655 111.14(8) ?
O3 Cd1 O3 . 2_655 47.28(9) ?
O1 Cd1 O3 1_655 2_655 84.58(7) ?
O1 Cd1 O3 2_566 2_655 153.06(5) ?
O2 Cd1 O3 2_665 2_655 43.06(5) ?
O2 Cd1 O3 1_545 2_655 38.49(5) ?
O4 Cd1 O3 2_566 2_655 150.81(5) ?
O4 Cd1 O1 . 2_556 54.71(8) ?
O1 Cd1 O1 . 2_556 78.38(8) ?
O4 Cd1 O1 2_656 2_556 53.87(7) ?
O2 Cd1 O1 . 2_556 168.01(7) ?
O3 Cd1 O1 . 2_556 99.58(7) ?
O1 Cd1 O1 1_655 2_556 121.37(5) ?
O3 Cd1 O1 2_565 2_556 126.14(6) ?
O1 Cd1 O1 2_566 2_556 97.51(6) ?
O2 Cd1 O1 2_665 2_556 123.26(6) ?
O2 Cd1 O1 1_545 2_556 51.81(5) ?
O4 Cd1 O1 2_566 2_556 109.77(6) ?
O3 Cd1 O1 2_655 2_556 80.31(5) ?
O4 Cd1 O4 . 2_666 84.91(8) ?
O1 Cd1 O4 . 2_666 114.66(7) ?
O4 Cd1 O4 2_656 2_666 118.05(9) ?
O2 Cd1 O4 . 2_666 32.90(7) ?
O3 Cd1 O4 . 2_666 119.27(7) ?
O1 Cd1 O4 1_655 2_666 36.11(6) ?
O3 Cd1 O4 2_565 2_666 84.27(6) ?
O1 Cd1 O4 2_566 2_666 50.21(6) ?
O2 Cd1 O4 2_665 2_666 83.08(6) ?
O2 Cd1 O4 1_545 2_666 154.88(5) ?
O4 Cd1 O4 2_566 2_666 74.38(5) ?
O3 Cd1 O4 2_655 2_666 116.43(5) ?
O1 Cd1 O4 2_556 2_666 139.29(5) ?
O4 Cd1 O1 . 2_565 172.61(7) ?
O1 Cd1 O1 . 2_565 88.91(8) ?
O4 Cd1 O1 2_656 2_565 104.05(8) ?
O2 Cd1 O1 . 2_565 58.38(8) ?
O3 Cd1 O1 . 2_565 32.81(7) ?
O1 Cd1 O1 1_655 2_565 91.17(7) ?
O3 Cd1 O1 2_565 2_565 46.69(6) ?
O1 Cd1 O1 2_566 2_565 126.78(7) ?
O2 Cd1 O1 2_665 2_565 36.27(5) ?
O2 Cd1 O1 1_545 2_565 82.21(6) ?
O4 Cd1 O1 2_566 2_565 86.28(6) ?
O3 Cd1 O1 2_655 2_565 68.00(6) ?
O1 Cd1 O1 2_556 2_565 132.11(7) ?
O4 Cd1 O1 2_666 2_565 87.97(5) ?
O4 Cd1 O2 . 2_666 31.43(7) ?
O1 Cd1 O2 . 2_666 113.43(8) ?
O4 Cd1 O2 2_656 2_666 88.47(8) ?
O2 Cd1 O2 . 2_666 86.45(8) ?
O3 Cd1 O2 . 2_666 161.82(7) ?
O1 Cd1 O2 1_655 2_666 53.66(7) ?
O3 Cd1 O2 2_565 2_666 126.15(6) ?
O1 Cd1 O2 2_566 2_666 36.16(6) ?
O2 Cd1 O2 2_665 2_666 119.34(6) ?
O2 Cd1 O2 1_545 2_666 127.40(4) ?
O4 Cd1 O2 2_566 2_666 91.28(6) ?
O3 Cd1 O2 2_655 2_666 117.32(5) ?
O1 Cd1 O2 2_556 2_666 84.94(6) ?
O4 Cd1 O2 2_666 2_666 54.35(5) ?
O1 Cd1 O2 2_565 2_666 141.19(5) ?
O4 Cd1 O3 . 2_665 113.67(8) ?
O1 Cd1 O3 . 2_665 126.45(7) ?
O4 Cd1 O3 2_656 2_665 104.22(7) ?
O2 Cd1 O3 . 2_665 30.05(7) ?
O3 Cd1 O3 . 2_665 86.46(7) ?
O1 Cd1 O3 1_655 2_665 35.57(6) ?
O3 Cd1 O3 2_565 2_665 78.38(5) ?
O1 Cd1 O3 2_566 2_665 84.80(5) ?
O2 Cd1 O3 2_665 2_665 48.56(5) ?
O2 Cd1 O3 1_545 2_665 123.24(5) ?
O4 Cd1 O3 2_566 2_665 91.99(5) ?
O3 Cd1 O3 2_655 2_665 86.48(5) ?
O1 Cd1 O3 2_556 2_665 155.06(5) ?
O4 Cd1 O3 2_666 2_665 34.68(5) ?
O1 Cd1 O3 2_565 2_665 58.96(5) ?
O2 Cd1 O3 2_666 2_665 82.47(5) ?
O4 Cd1 O2 . 2_565 140.40(7) ?
O1 Cd1 O2 . 2_565 53.32(7) ?
O4 Cd1 O2 2_656 2_565 99.68(8) ?
O2 Cd1 O2 . 2_565 95.10(7) ?
O3 Cd1 O2 . 2_565 31.43(7) ?
O1 Cd1 O2 1_655 2_565 137.44(6) ?
O3 Cd1 O2 2_565 2_565 47.65(5) ?
O1 Cd1 O2 2_566 2_565 132.53(5) ?
O2 Cd1 O2 2_665 2_565 73.18(5) ?
O2 Cd1 O2 1_545 2_565 57.33(7) ?
O4 Cd1 O2 2_566 2_565 77.95(6) ?
O3 Cd1 O2 2_655 2_565 74.40(5) ?
O1 Cd1 O2 2_556 2_565 91.42(6) ?
O4 Cd1 O2 2_666 2_565 127.98(5) ?
O1 Cd1 O2 2_565 2_565 46.79(5) ?
O2 Cd1 O2 2_666 2_565 166.75(7) ?
O3 Cd1 O2 2_665 2_565 105.34(5) ?
O4 Cd1 O2 . 2_566 48.12(7) ?
O1 Cd1 O2 . 2_566 48.24(7) ?
O4 Cd1 O2 2_656 2_566 110.65(8) ?
O2 Cd1 O2 . 2_566 109.17(7) ?
O3 Cd1 O2 . 2_566 129.72(7) ?
O1 Cd1 O2 1_655 2_566 119.71(6) ?
O3 Cd1 O2 2_565 2_566 90.11(6) ?
O1 Cd1 O2 2_566 2_566 49.38(5) ?
O2 Cd1 O2 2_665 2_566 171.73(7) ?
O2 Cd1 O2 1_545 2_566 104.20(5) ?
O4 Cd1 O2 2_566 2_566 54.55(6) ?
O3 Cd1 O2 2_655 2_566 139.59(5) ?
O1 Cd1 O2 2_556 2_566 59.69(5) ?
O4 Cd1 O2 2_666 2_566 99.01(5) ?
O1 Cd1 O2 2_565 2_566 135.55(5) ?
O2 Cd1 O2 2_666 2_566 67.69(4) ?
O3 Cd1 O2 2_665 2_566 132.56(5) ?
O2 Cd1 O2 2_565 2_566 99.49(5) ?
O4 Cd1 O3 . 1_556 18.13(7) ?
O1 Cd1 O3 . 1_556 83.12(8) ?
O4 Cd1 O3 2_656 1_556 95.58(8) ?
O2 Cd1 O3 . 1_556 104.26(8) ?
O3 Cd1 O3 . 1_556 161.46(9) ?
O1 Cd1 O3 1_655 1_556 86.92(7) ?
O3 Cd1 O3 2_565 1_556 116.14(5) ?
O2 Cd1 O3 2_665 1_556 152.38(5) ?
O2 Cd1 O3 1_545 1_556 115.88(6) ?
O4 Cd1 O3 2_566 1_556 75.66(6) ?
O3 Cd1 O3 2_655 1_556 131.61(4) ?
O1 Cd1 O3 2_556 1_556 64.23(5) ?
O4 Cd1 O3 2_666 1_556 78.70(5) ?
O1 Cd1 O3 2_565 1_556 159.85(5) ?
O2 Cd1 O3 2_666 1_556 33.33(4) ?
O3 Cd1 O3 2_665 1_556 112.04(4) ?
O2 Cd1 O3 2_565 1_556 134.42(5) ?
O2 Cd1 O3 2_566 1_556 35.22(4) ?
O4 Cd1 O2 . 1_455 110.48(8) ?
O4 Cd1 O2 2_656 1_455 136.15(7) ?
O2 Cd1 O2 . 1_455 82.89(7) ?
O3 Cd1 O2 . 1_455 75.94(7) ?
O1 Cd1 O2 1_655 1_455 140.47(6) ?
O3 Cd1 O2 2_565 1_455 33.11(5) ?
O1 Cd1 O2 2_566 1_455 86.73(6) ?
O2 Cd1 O2 2_665 1_455 109.34(5) ?
O2 Cd1 O2 1_545 1_455 93.60(6) ?
O4 Cd1 O2 2_566 1_455 34.46(5) ?
O3 Cd1 O2 2_655 1_455 120.18(5) ?
O1 Cd1 O2 2_556 1_455 94.52(6) ?
O4 Cd1 O2 2_666 1_455 105.70(5) ?
O1 Cd1 O2 2_565 1_455 73.42(6) ?
O2 Cd1 O2 2_666 1_455 121.50(4) ?
O3 Cd1 O2 2_665 1_455 110.41(5) ?
O2 Cd1 O2 2_565 1_455 46.00(6) ?
O2 Cd1 O2 2_566 1_455 62.39(6) ?
O3 Cd1 O2 1_556 1_455 95.55(6) ?
O4 Cd1 O4 . 2_556 91.64(8) ?
O1 Cd1 O4 . 2_556 43.61(7) ?
O4 Cd1 O4 2_656 2_556 82.52(7) ?
O2 Cd1 O4 . 2_556 136.52(7) ?
O3 Cd1 O4 . 2_556 70.35(7) ?
O1 Cd1 O4 1_655 2_556 164.56(6) ?
O3 Cd1 O4 2_565 2_556 82.34(5) ?
O1 Cd1 O4 2_566 2_556 112.39(5) ?
O2 Cd1 O4 2_665 2_556 112.59(5) ?
O2 Cd1 O4 1_545 2_556 47.17(5) ?
O4 Cd1 O4 2_566 2_556 83.81(5) ?
O3 Cd1 O4 2_655 2_556 85.22(5) ?
O1 Cd1 O4 2_556 2_556 45.13(5) ?
O4 Cd1 O4 2_666 2_556 157.62(6) ?
O1 Cd1 O4 2_565 2_556 95.71(5) ?
O2 Cd1 O4 2_666 2_556 122.55(5) ?
O3 Cd1 O4 2_665 2_556 154.60(5) ?
O2 Cd1 O4 2_565 2_556 49.27(5) ?
O2 Cd1 O4 2_566 2_556 63.26(5) ?
O3 Cd1 O4 1_556 2_556 91.23(5) ?
O2 Cd1 O4 1_455 2_556 54.97(5) ?
O4 Cd1 O4 . 1_554 151.12(9) ?
O1 Cd1 O4 . 1_554 96.87(8) ?
O4 Cd1 O4 2_656 1_554 73.86(8) ?
O2 Cd1 O4 . 1_554 88.61(8) ?
O3 Cd1 O4 . 1_554 12.16(6) ?
O1 Cd1 O4 1_655 1_554 98.83(7) ?
O1 Cd1 O4 2_556 1_554 103.00(5) ?
O4 Cd1 O4 2_666 1_554 112.69(4) ?
O1 Cd1 O4 2_565 1_554 32.52(4) ?
O2 Cd1 O4 2_666 1_554 149.68(5) ?
O3 Cd1 O4 2_665 1_554 78.43(5) ?
O2 Cd1 O4 2_565 1_554 43.57(5) ?
O2 Cd1 O4 2_566 1_554 141.42(5) ?
O3 Cd1 O4 1_556 1_554 167.04(4) ?
O2 Cd1 O4 1_455 1_554 87.41(5) ?
O4 Cd1 O4 2_556 1_554 80.12(5) ?
O4 Cd1 O1 . 1_645 83.89(8) ?
O1 Cd1 O1 . 1_645 114.80(8) ?
O2 Cd1 O1 . 1_645 141.00(7) ?
O3 Cd1 O1 . 1_645 71.71(7) ?
O1 Cd1 O1 1_655 1_645 94.10(6) ?
O3 Cd1 O1 2_565 1_645 134.67(5) ?
O1 Cd1 O1 2_566 1_645 131.77(4) ?
O2 Cd1 O1 2_665 1_645 75.43(6) ?
O2 Cd1 O1 1_545 1_645 31.42(5) ?
O4 Cd1 O1 2_566 1_645 154.77(5) ?
O3 Cd1 O1 2_655 1_645 32.94(5) ?
O1 Cd1 O1 2_556 1_645 49.16(6) ?
O4 Cd1 O1 2_666 1_645 130.08(5) ?
O1 Cd1 O1 2_565 1_645 99.23(5) ?
O2 Cd1 O1 2_666 1_645 99.17(6) ?
O3 Cd1 O1 2_665 1_645 112.02(5) ?
O2 Cd1 O1 2_565 1_645 87.92(6) ?
O2 Cd1 O1 2_566 1_645 108.62(5) ?
O3 Cd1 O1 1_556 1_645 100.91(6) ?
O2 Cd1 O1 1_455 1_645 123.78(5) ?
O4 Cd1 O1 2_556 1_645 71.19(5) ?
O4 Cd1 O1 1_554 1_645 67.25(5) ?
O1 P1 O4 2_566 . 111.01(14) ?
O1 P1 O3 2_566 1_556 111.94(14) ?
O4 P1 O3 . 1_556 107.58(14) ?
O1 P1 O2 2_566 2_666 106.53(14) ?
O4 P1 O2 . 2_666 111.58(14) ?
O3 P1 O2 1_556 2_666 108.22(14) ?
Cd1 O1 Cu1 2_566 1_565 81.65(5) ?
Cu1 O1 Cu1 . 1_565 100.16(6) ?
Cd1 O1 Cd1 . 2_556 101.62(8) ?
Cd1 O1 Cd1 1_455 2_556 58.63(5) ?
Cd1 O1 Cd1 2_566 2_556 97.51(6) ?
Cd1 O1 Cd1 . 2_565 91.09(8) ?
Cd1 O1 Cd1 1_455 2_565 88.83(7) ?
Cd1 O1 Cd1 2_566 2_565 126.78(7) ?
Cd1 O1 Cd1 2_556 2_565 132.11(7) ?
Cd1 O1 Cu1 . 1_465 139.66(9) ?
Cd1 O1 Cu1 1_455 1_465 59.57(5) ?
Cd1 O1 Cu1 2_566 1_465 89.06(6) ?
Cu1 O1 Cu1 . 1_465 100.51(6) ?
Cu1 O1 Cu1 1_565 1_465 70.79(5) ?
Cd1 O1 Cu1 2_556 1_465 117.12(6) ?
Cd1 O1 Cu1 2_565 1_465 55.08(4) ?
Cd1 O1 Cd1 1_455 2_656 121.44(7) ?
Cd1 O1 Cd1 2_566 2_656 90.40(6) ?
Cd1 O1 Cd1 2_556 2_656 63.83(4) ?
Cd1 O1 Cd1 2_565 2_656 124.73(6) ?
Cd1 O1 Cd1 . 2_466 154.39(9) ?
Cd1 O1 Cd1 1_455 2_466 48.03(4) ?
Cd1 O1 Cd1 2_566 2_466 59.02(4) ?
Cd1 O1 Cd1 2_556 2_466 75.16(5) ?
Cd1 O1 Cd1 2_565 2_466 110.10(6) ?
Cd1 O1 Cd1 1_465 2_466 57.58(4) ?
Cd1 O1 Cd1 2_656 2_466 124.69(5) ?
Cu1 O1 Cu1 . 1_455 55.79(4) ?
Cu1 O1 Cu1 1_565 1_455 121.73(6) ?
Cd1 O1 Cd1 . 1_545 71.72(6) ?
Cd1 O1 Cd1 1_455 1_545 79.23(6) ?
Cd1 O1 Cd1 2_566 1_545 135.23(6) ?
Cd1 O2 Cd1 . 2_666 93.55(8) ?
Cd1 O2 Cd1 2_665 2_666 119.34(6) ?
Cd1 O2 Cd1 1_565 2_666 52.60(4) ?
Cu1 O2 Cu1 1_565 1_665 96.00(8) ?
Cd1 O2 Cd1 . 2_565 84.90(7) ?
Cd1 O2 Cd1 2_665 2_565 73.18(5) ?
Cd1 O2 Cd1 1_565 2_565 122.67(7) ?
Cd1 O2 Cd1 2_666 2_565 166.75(7) ?
Cu1 O2 Cd1 1_665 2_565 120.66(6) ?
Cd1 O2 Cd1 2_565 2_566 99.49(5) ?
Cu1 O2 Cu1 1_565 1_655 132.51(10) ?
Cd1 O2 Cd1 . 1_655 82.89(7) ?
Cd1 O2 Cd1 2_665 1_655 70.66(5) ?
Cd1 O2 Cd1 1_565 1_655 93.60(6) ?
Cd1 O2 Cd1 2_666 1_655 58.50(4) ?
Cu1 O2 Cd1 1_665 1_655 51.59(3) ?
Cd1 O2 Cd1 2_565 1_655 134.00(6) ?
Cd1 O2 Cd1 2_566 1_655 117.61(6) ?
Cu1 O2 Cu1 1_565 . 97.41(8) ?
Cu1 O2 Cu1 1_665 . 136.47(6) ?
Cd1 O2 Cd1 . 1_465 102.25(8) ?
Cd1 O2 Cd1 2_665 1_465 129.93(7) ?
Cd1 O2 Cd1 1_565 1_465 64.36(4) ?
Cd1 O2 Cd1 2_666 1_465 93.22(5) ?
Cu1 O2 Cd1 1_665 1_465 120.33(5) ?
Cd1 O2 Cd1 2_565 1_465 74.32(4) ?
Cu1 O2 Cd1 1_655 1_465 158.46(6) ?
Cd1 O2 Cd1 1_655 1_465 151.66(6) ?
Cu1 O2 Cd1 . 1_465 97.84(5) ?
Cd1 O2 Cd1 2_665 2_656 111.38(6) ?
Cd1 O2 Cd1 1_565 2_656 121.95(6) ?
Cd1 O2 Cd1 2_666 2_656 70.16(4) ?
Cu1 O2 Cd1 1_665 2_656 111.06(5) ?
Cd1 O2 Cd1 2_565 2_656 110.68(5) ?
Cd1 O2 Cd1 2_566 2_656 74.49(5) ?
Cd1 O2 Cd1 1_655 2_656 59.93(4) ?
Cu1 O2 Cd1 . 2_656 63.54(3) ?
Cd1 O2 Cd1 1_465 2_656 115.27(5) ?
Cu1 O2 Cd1 1_565 1_564 50.01(7) ?
Cd1 O2 Cd1 . 1_564 131.88(9) ?
Cd1 O2 Cd1 1_565 1_564 88.04(5) ?
Cd1 O2 Cd1 2_666 1_564 130.25(5) ?
Cu1 O2 Cd1 1_665 1_564 64.28(4) ?
Cd1 O2 Cd1 2_565 1_564 57.02(4) ?
Cd1 O2 Cd1 2_566 1_564 137.47(5) ?
Cu1 O2 Cd1 1_655 1_564 87.77(5) ?
Cd1 O2 Cd1 1_655 1_564 102.22(6) ?
Cu1 O2 Cd1 . 1_564 94.45(5) ?
Cd1 O2 Cd1 1_465 1_564 94.93(5) ?
Cd1 O2 Cd1 2_656 1_564 143.86(5) ?
Cu1 O3 Cd1 . 2_565 89.01(8) ?
Cd1 O3 Cd1 . 2_565 115.12(9) ?
Cu1 O3 Cu1 . 1_655 122.88(10) ?
Cd1 O3 Cu1 . 1_655 83.68(7) ?
Cd1 O3 Cu1 2_565 1_655 134.32(8) ?
Cu1 O3 Cd1 . 2_655 76.05(7) ?
Cd1 O3 Cd1 . 2_655 132.72(9) ?
Cd1 O3 Cd1 2_565 2_655 111.16(7) ?
Cu1 O3 Cd1 1_655 2_655 56.49(4) ?
Cu1 O3 Cu1 . 1_565 132.73(9) ?
Cd1 O3 Cu1 . 1_565 66.25(6) ?
Cd1 O3 Cu1 2_565 1_565 55.76(4) ?
Cu1 O3 Cu1 1_655 1_565 104.31(6) ?
Cd1 O3 Cu1 2_655 1_565 141.72(7) ?
Cu1 O3 Cd1 . 2_665 153.18(10) ?
Cd1 O3 Cd1 . 2_665 93.54(7) ?
Cd1 O3 Cd1 2_565 2_665 78.38(5) ?
Cu1 O3 Cd1 1_655 2_665 58.36(4) ?
Cd1 O3 Cd1 2_655 2_665 86.48(5) ?
Cu1 O3 Cd1 1_565 2_665 56.70(4) ?
Cu1 O3 Cd1 . 1_554 85.25(8) ?
Cd1 O3 Cd1 . 1_554 161.46(9) ?
Cd1 O3 Cd1 2_565 1_554 63.86(5) ?
Cu1 O3 Cd1 1_655 1_554 85.34(6) ?
Cd1 O3 Cd1 2_655 1_554 48.39(4) ?
Cu1 O3 Cd1 1_565 1_554 102.33(6) ?
Cd1 O3 Cd1 2_665 1_554 67.96(4) ?
Cu1 O3 Cd1 . 1_455 52.70(6) ?
Cd1 O3 Cd1 . 1_455 76.20(6) ?
Cd1 O3 Cd1 2_565 1_455 71.96(5) ?
Cu1 O3 Cd1 1_655 1_455 152.72(6) ?
Cd1 O3 Cd1 2_655 1_455 128.75(6) ?
Cu1 O3 Cd1 1_565 1_455 84.37(5) ?
Cd1 O3 Cd1 2_665 1_455 140.12(6) ?
Cd1 O3 Cd1 1_554 1_455 118.53(5) ?
Cu1 O3 Cd1 . 2_656 93.79(8) ?
Cd1 O3 Cd1 2_565 2_656 151.41(7) ?
Cu1 O3 Cd1 1_655 2_656 65.65(5) ?
Cd1 O3 Cd1 2_655 2_656 97.09(5) ?
Cu1 O3 Cd1 1_565 2_656 103.95(6) ?
Cd1 O3 Cd1 2_665 2_656 108.63(5) ?
Cd1 O3 Cd1 1_554 2_656 144.71(6) ?
Cd1 O3 Cd1 1_455 2_656 87.24(5) ?
Cd1 O3 Cd1 . 1_545 91.36(7) ?
Cd1 O3 Cd1 2_565 1_545 130.03(6) ?
Cu1 O3 Cd1 1_655 1_545 87.54(6) ?
Cd1 O3 Cd1 2_655 1_545 65.07(4) ?
Cu1 O3 Cd1 1_565 1_545 152.74(6) ?
Cd1 O3 Cd1 2_665 1_545 144.66(6) ?
Cd1 O3 Cd1 1_554 1_545 103.05(5) ?
Cd1 O3 Cd1 1_455 1_545 74.89(5) ?
Cd1 O3 Cd1 2_656 1_545 58.28(4) ?
Cd1 O3 Cd1 . 2 137.10(8) ?
Cd1 O3 Cd1 2_565 2 78.49(5) ?
Cu1 O3 Cd1 1_655 2 116.79(6) ?
Cd1 O3 Cd1 2_655 2 61.51(4) ?
Cu1 O3 Cd1 1_565 2 132.83(6) ?
Cd1 O3 Cd1 2_665 2 129.36(5) ?
Cd1 O3 Cd1 1_554 2 61.42(4) ?
Cd1 O3 Cd1 1_455 2 69.87(4) ?
Cd1 O3 Cd1 2_656 2 113.13(5) ?
Cd1 O3 Cd1 1_545 2 55.28(3) ?
Cu1 O3 Cd1 . 2_556 52.25(6) ?
Cd1 O3 Cd1 . 2_556 61.03(5) ?
Cd1 O3 Cd1 2_565 2_556 109.74(6) ?
Cu1 O3 Cd1 1_655 2_556 115.63(6) ?
Cd1 O3 Cd1 2_655 2_556 111.31(5) ?
Cu1 O3 Cd1 1_565 2_556 106.89(5) ?
Cd1 O3 Cd1 2_665 2_556 154.52(5) ?
Cd1 O3 Cd1 1_554 2_556 137.50(5) ?
Cd1 O3 Cd1 2_656 2_556 52.93(3) ?
Cd1 O3 Cd1 1_545 2_556 46.32(3) ?
Cd1 O3 Cd1 2 2_556 76.08(4) ?
Cu1 O3 Cd1 . 1_655 144.58(9) ?
Cd1 O3 Cd1 . 1_655 53.63(5) ?
Cd1 O3 Cd1 2_565 1_655 126.34(6) ?
Cd1 O3 Cd1 2_655 1_655 91.00(5) ?
Cu1 O3 Cd1 1_565 1_655 76.29(5) ?
Cd1 O3 Cd1 2_665 1_655 54.02(3) ?
Cd1 O3 Cd1 1_554 1_655 110.71(5) ?
Cd1 O3 Cd1 1_455 1_655 129.83(5) ?
Cd1 O3 Cd1 2_656 1_655 54.66(3) ?
Cd1 O3 Cd1 1_545 1_655 103.59(5) ?
Cd1 O3 Cd1 2 1_655 149.84(5) ?
Cd1 O3 Cd1 2_556 1_655 105.77(4) ?
Cd1 O4 Cu1 . 1_556 131.99(10) ?
Cd1 O4 Cu1 2_656 1_556 96.89(9) ?
Cd1 O4 Cu1 . 1_656 135.45(10) ?
Cd1 O4 Cu1 2_656 1_656 68.81(7) ?
Cu1 O4 Cu1 1_556 1_656 92.50(7) ?
Cd1 O4 Cd1 . 2_566 86.27(8) ?
Cd1 O4 Cd1 2_656 2_566 163.60(10) ?
Cu1 O4 Cd1 1_556 2_566 67.33(5) ?
Cu1 O4 Cd1 1_656 2_566 114.60(7) ?
Cd1 O4 Cd1 . 2_666 95.09(8) ?
Cd1 O4 Cd1 2_656 2_666 118.05(9) ?
Cu1 O4 Cd1 1_556 2_666 113.75(7) ?
Cu1 O4 Cd1 1_656 2_666 57.92(4) ?
Cd1 O4 Cd1 . 2_666 95.09(8) ?
Cd1 O4 Cd1 2_656 2_666 118.05(9) ?
Cu1 O4 Cd1 1_556 2_666 113.75(7) ?
Cu1 O4 Cd1 1_656 2_666 57.92(4) ?
Cd1 O4 Cd1 2_566 2_666 74.38(5) ?
Cd1 O4 Cd1 . 2_556 88.36(8) ?
Cd1 O4 Cd1 2_656 2_556 82.52(7) ?
Cu1 O4 Cd1 1_556 2_556 51.01(4) ?
Cu1 O4 Cd1 1_656 2_556 130.67(7) ?
Cd1 O4 Cd1 2_566 2_556 83.81(5) ?
Cd1 O4 Cd1 2_666 2_556 157.62(6) ?
Cd1 O4 Cd1 . 1_556 151.12(9) ?
Cd1 O4 Cd1 2_656 1_556 106.14(8) ?
Cu1 O4 Cd1 1_556 1_556 48.87(4) ?
Cu1 O4 Cd1 1_656 1_556 54.82(4) ?
Cd1 O4 Cd1 2_566 1_556 67.41(5) ?
Cd1 O4 Cd1 2_666 1_556 67.31(4) ?
Cd1 O4 Cd1 2_556 1_556 99.88(5) ?
Cd1 O4 Cd1 . 1_655 71.21(7) ?
Cd1 O4 Cd1 2_656 1_655 76.23(7) ?
Cu1 O4 Cd1 1_556 1_655 156.75(7) ?
Cu1 O4 Cd1 1_656 1_655 64.26(4) ?
Cd1 O4 Cd1 2_566 1_655 120.02(6) ?
Cd1 O4 Cd1 2_666 1_655 54.32(4) ?
Cd1 O4 Cd1 2_556 1_655 146.20(6) ?
Cd1 O4 Cd1 1_556 1_655 111.05(5) ?
Cd1 O4 Cu1 2_656 . 84.81(7) ?
Cu1 O4 Cu1 1_556 . 108.05(6) ?
Cu1 O4 Cu1 1_656 . 148.46(6) ?
Cd1 O4 Cu1 2_566 . 95.64(6) ?
Cd1 O4 Cu1 2_666 . 128.09(6) ?
Cd1 O4 Cu1 2_556 . 58.17(4) ?
Cd1 O4 Cu1 1_556 . 154.65(6) ?
Cd1 O4 Cu1 1_655 . 93.59(5) ?
Cd1 O4 Cu1 2_656 1_655 65.76(6) ?
Cu1 O4 Cu1 1_556 1_655 155.08(7) ?
Cu1 O4 Cu1 1_656 1_655 97.08(5) ?
Cd1 O4 Cu1 2_566 1_655 127.41(6) ?
Cd1 O4 Cu1 2_666 1_655 90.74(5) ?
Cd1 O4 Cu1 2_556 1_655 106.80(5) ?
Cd1 O4 Cu1 1_556 1_655 150.38(6) ?
Cu1 O4 Cu1 . 1_655 54.95(3) ?
Cd1 O4 Cu1 2_656 1_565 133.70(8) ?
Cu1 O4 Cu1 1_556 1_565 123.67(7) ?
Cu1 O4 Cu1 1_656 1_565 124.04(6) ?
Cd1 O4 Cu1 2_566 1_565 59.16(4) ?
Cd1 O4 Cu1 2_666 1_565 68.19(4) ?
Cd1 O4 Cu1 2_556 1_565 104.92(5) ?
Cd1 O4 Cu1 1_556 1_565 116.94(5) ?
Cd1 O4 Cu1 1_655 1_565 73.32(4) ?
Cu1 O4 Cu1 . 1_565 63.48(3) ?
Cu1 O4 Cu1 1_655 1_565 68.42(4) ?
Cd1 O4 Cd1 . 1_455 59.13(6) ?
Cd1 O4 Cd1 2_656 1_455 112.81(8) ?
Cu1 O4 Cd1 1_556 1_455 72.88(5) ?
Cu1 O4 Cd1 1_656 1_455 165.37(6) ?
Cd1 O4 Cd1 2_566 1_455 59.61(4) ?
Cd1 O4 Cd1 2_666 1_455 126.88(6) ?
Cd1 O4 Cd1 1_556 1_455 112.30(5) ?
Cd1 O4 Cd1 1_655 1_455 130.33(5) ?
Cu1 O4 Cd1 1_655 1_455 96.66(4) ?
Cu1 O4 Cd1 1_565 1_455 66.24(4) ?
Cd1 O4 Cu1 . 1_566 109.40(8) ?
Cd1 O4 Cu1 2_656 1_566 144.31(8) ?
Cu1 O4 Cu1 1_556 1_566 73.82(5) ?
Cu1 O4 Cu1 1_656 1_566 77.12(5) ?
Cd1 O4 Cu1 2_556 1_566 113.71(5) ?
Cd1 O4 Cu1 1_655 1_566 98.65(5) ?
Cu1 O4 Cu1 . 1_566 130.88(5) ?
Cu1 O4 Cu1 1_655 1_566 130.76(5) ?
Cu1 O4 Cu1 1_565 1_566 74.96(4) ?
Cd1 O4 Cu1 1_455 1_566 97.54(5) ?

loop_
_geom_bond_atom_site_label_1
_geom_bond_atom_site_label_2
_geom_bond_site_symmetry_2
_geom_bond_distance
_geom_bond_publ_flag
Cu1 O3 . 1.928(2) yes
Cu1 O3 2 1.928(2) yes
Cu1 O2 2_565 1.952(3) yes
Cu1 O2 1_545 1.952(3) yes
Cu1 O4 1_554 2.966(3) ?
Cu1 O4 2_556 2.966(3) ?
Cu1 O1 . 3.370(3) ?
Cu1 O1 2 3.370(3) ?
Cu1 O3 2_655 3.470(2) ?
Cu1 O3 1_455 3.470(2) ?
Cu1 Cd1 2 3.5270(3) yes
Cu1 Cd1 . 3.5270(3) ?
Cu1 O4 1_454 3.644(3) ?
Cu1 O4 2_656 3.644(3) ?
Cu1 Cd1 2_565 3.7977(4) yes
Cu1 Cd1 1_545 3.7977(4) ?
Cu1 O1 2_565 3.892(3) ?
Cu1 O1 1_545 3.892(3) ?
Cu1 Cd1 2_655 3.9408(4) yes
Cu1 Cd1 1_455 3.9408(4) ?
Cu1 O3 2_565 4.089(3) ?
Cd1 O4 . 2.232(3) yes
Cd1 O1 . 2.242(2) yes
Cd1 O4 2_656 2.263(3) yes
Cd1 O2 . 2.271(2) yes
Cd1 O3 . 2.288(2) yes
Cd1 O1 1_655 2.716(2) yes
Cd1 O3 2_565 3.306(3) ?
Cd1 O1 2_566 3.359(3) ?
Cd1 Cd1 2_656 3.5019(8) yes
Cd1 O2 2_665 3.599(3) ?
Cd1 O2 1_545 3.648(3) ?
Cd1 O4 2_566 3.776(3) ?
Cd1 Cu1 1_565 3.7977(4) ?
Cd1 O3 2_655 3.933(3) ?
Cd1 Cu1 1_655 3.9408(4) ?
Cd1 O1 2_556 4.038(3) ?
Cd1 O4 2_666 4.146(3) ?
Cd1 O1 2_565 4.148(3) ?
Cd1 O2 2_666 4.181(3) ?
Cd1 O3 2_665 4.207(3) ?
Cd1 Cd1 2_566 4.2599(5) yes
Cd1 O2 2_565 4.381(3) ?
Cd1 O2 2_566 4.426(3) ?
Cd1 O3 1_556 4.513(2) ?
Cd1 O2 1_455 4.517(3) ?
Cd1 O4 2_556 4.536(3) ?
Cd1 O4 1_554 4.680(3) ?
Cd1 O1 1_645 4.684(3) ?
Cd1 Cd1 2_565 4.7525(5) yes
P1 O1 2_566 1.525(3) ?
P1 O4 . 1.538(3) ?
P1 O3 1_556 1.548(3) ?
P1 O2 2_666 1.553(2) ?
O1 P1 2_566 1.525(3) ?
O1 Cd1 1_455 2.716(2) ?
O1 Cd1 2_566 3.359(3) ?
O1 Cu1 1_565 3.892(3) ?
O1 Cd1 2_556 4.038(3) ?
O1 Cd1 2_565 4.148(3) ?
O1 Cu1 1_465 4.365(3) ?
O1 Cu1 1_556 4.480(3) ?
O1 Cd1 1_465 4.684(3) ?
O1 Cd1 2_656 4.926(3) ?
O1 Cd1 2_466 5.567(3) ?
O1 Cu1 1_455 5.800(3) ?
O1 Cd1 1_545 5.861(3) ?
O2 P1 2_666 1.553(2) ?
O2 Cu1 1_565 1.952(3) ?
O2 Cd1 2_665 3.599(3) ?
O2 Cd1 1_565 3.648(3) ?
O2 Cd1 2_666 4.181(3) ?
O2 Cu1 1_665 4.184(3) ?
O2 Cd1 2_565 4.381(3) ?
O2 Cd1 2_566 4.426(3) ?
O2 Cu1 1_655 4.486(3) ?
O2 Cd1 1_655 4.517(3) ?
O2 Cd1 1_465 5.072(3) ?
O2 Cd1 2_656 5.377(3) ?
O2 Cd1 1_564 5.772(3) ?
O3 P1 1_554 1.548(2) ?
O3 Cd1 2_565 3.306(3) ?
O3 Cu1 1_655 3.470(2) ?
O3 Cd1 2_655 3.933(3) ?
O3 Cu1 1_565 4.089(3) ?
O3 Cd1 2_665 4.207(3) ?
O3 Cd1 1_554 4.513(2) ?
O3 Cd1 1_455 4.798(3) ?
O3 Cd1 2_656 4.987(3) ?
O3 Cd1 1_545 5.035(3) ?
O3 Cd1 2 5.203(3) ?
O3 Cd1 2_556 5.688(3) ?
O3 Cd1 1_655 5.787(3) ?
O4 Cd1 2_656 2.263(3) ?
O4 Cu1 1_556 2.966(3) ?
O4 Cu1 1_656 3.644(3) ?
O4 Cd1 2_566 3.776(3) ?
O4 Cd1 2_666 4.146(3) ?
O4 Cd1 2_556 4.536(3) ?
O4 Cd1 1_556 4.680(3) ?
O4 Cd1 1_655 5.027(3) ?
O4 Cu1 1_655 5.217(3) ?
O4 Cu1 1_565 5.418(3) ?
O4 Cd1 1_455 5.545(3) ?
O4 Cu1 1_566 5.625(3) ?
